data_9000480
loop_
_publ_author_name
'Sueno, S.'
'Cameron, M.'
'Prewitt, C. T.'

_publ_section_title
;
 Orthoferrosilite: High-temperature crystal chemistry
 T = 900 deg C
;
_journal_name_full 'American Mineralogist'
_journal_page_first 38
_journal_page_last 53
_journal_volume 61
_journal_year 1976
_chemical_formula_sum 'Fe O3 Si'
_chemical_name_mineral Ferrosilite
_space_group_IT_number 61
_symmetry_space_group_name_Hall '-P 2ac 2ab'
_symmetry_space_group_name_H-M 'P b c a'
_cell_angle_alpha 90
_cell_angle_beta 90
_cell_angle_gamma 90
_cell_length_a 18.596
_cell_length_b 9.1685
_cell_length_c 5.3113
_cell_formula_units_Z 16
_cell_volume 905.563
_database_code_amcsd 0000491
_diffrn_ambient_temperature 1173.15
_exptl_crystal_density_diffrn 3.871
_cod_original_formula_sum 'Fe Si O3'
_cod_database_code 9000480

loop_
_space_group_symop_operation_xyz
x,y,z
x,1/2-y,1/2+z
-x,1/2+y,1/2-z
1/2-x,1/2+y,z
1/2+x,1/2-y,-z
1/2+x,y,1/2-z
1/2-x,-y,1/2+z
-x,-y,-z

loop_
_atom_site_aniso_label
_atom_site_aniso_U_11
_atom_site_aniso_U_22
_atom_site_aniso_U_33
_atom_site_aniso_U_12
_atom_site_aniso_U_13
_atom_site_aniso_U_23
Fe1 0.02470 0.02960 0.02109 0.00060 -0.00400 -0.00049
Fe2 0.03539 0.04118 0.03075 -0.00181 -0.01061 0.00183
Si1 0.01419 0.02504 0.01835 -0.00207 0.00005 -0.00160
Si2 0.01542 0.02236 0.01882 0.00181 -0.00270 0.00197
O1A 0.01717 0.03837 0.02610 -0.00432 0.00035 0.00205
O2A 0.04099 0.02674 0.02874 -0.00976 -0.00285 -0.00126
O3A 0.01787 0.05681 0.02204 0.00147 -0.00280 -0.01774
O1B 0.01717 0.03654 0.02984 -0.00751 -0.00345 -0.00326
O2B 0.03609 0.02938 0.02700 0.01382 -0.00160 0.00577
O3B 0.02803 0.04791 0.02695 -0.00700 0.00205 -0.01460

loop_
_atom_site_label
_atom_site_fract_x
_atom_site_fract_y
_atom_site_fract_z
Fe1 0.37492 0.65100 0.89680
Fe2 0.37641 0.48860 0.39260
Si1 0.27267 0.33710 0.06750
Si2 0.47520 0.33580 0.77420
O1A 0.18560 0.33860 0.06480
O2A 0.31150 0.49170 0.08560
O3A 0.30130 0.24700 0.82390
O1B 0.56220 0.33960 0.77310
O2B 0.43420 0.48460 0.70770
O3B 0.45000 0.21890 0.55210

loop_
_cod_related_entry_id
_cod_related_entry_database
_cod_related_entry_code
1 AMCSD 0000491
